data_1548574
loop_
_publ_author_name
'Arkhipenko, Sergey'
'Sabatini, Marco T.'
'Batsanov, Andrei S.'
'Karaluka, Valerija'
'Sheppard, Tom D.'
'Rzepa, Henry S.'
'Whiting, Andrew'

_publ_section_title
;
 Mechanistic insights into boron-catalysed direct amidation reactions.
;
_journal_issue 4
_journal_name_full 'Chemical science'
_journal_page_first 1058
_journal_page_last 1072
_journal_paper_doi 10.1039/c7sc03595k
_journal_volume 9
_journal_year 2018
_chemical_formula_moiety 'C25 H15 B3 F9 N O3'
_chemical_formula_sum 'C25 H15 B3 F9 N O3'
_chemical_formula_weight 580.81
_chemical_melting_point 479(1)
_chemical_name_systematic ' 3,4,5-Trifluorophenylboroxine -- benzylamine complex '
_space_group_crystal_system triclinic
_space_group_IT_number 2
_space_group_name_Hall '-P 1'
_space_group_name_H-M_alt 'P -1'
_symmetry_space_group_name_Hall '-P 1'
_symmetry_space_group_name_H-M 'P -1'
_atom_sites_solution_hydrogens geom
_atom_sites_solution_primary direct
_atom_sites_solution_secondary difmap
_audit_creation_date 2015-03-31
_audit_creation_method
;
Olex2 1.2-beta
(compiled 2015.01.26 svn.r3150 for OlexSys, GUI svn.r4998)
;
_audit_update_record
;
2017-07-17 deposited with the CCDC.
2018-01-02 downloaded from the CCDC.
;
_cell_angle_alpha 106.5448(14)
_cell_angle_beta 111.4917(14)
_cell_angle_gamma 96.8493(15)
_cell_formula_units_Z 2
_cell_length_a 10.3720(5)
_cell_length_b 11.1795(5)
_cell_length_c 12.3123(6)
_cell_measurement_reflns_used 9217
_cell_measurement_temperature 120
_cell_measurement_theta_max 30.12
_cell_measurement_theta_min 2.54
_cell_volume 1232.74(10)
_computing_cell_refinement 'APEX2 v.2013.4_1 (Bruker, 2013)'
_computing_data_collection 'APEX2 v.2013.4_1 (Bruker, 2013)'
_computing_data_reduction 'SAINT v8.34A (Bruker, 2013)'
_computing_molecular_graphics 'Olex2 (Dolomanov et al., 2009)'
_computing_publication_material 'Olex2 (Dolomanov et al., 2009)'
_computing_structure_refinement 'SHELXL 2014/7 multi-CPU version (Sheldrick, 2008)'
_computing_structure_solution 'SHELXS 2013/1 (Sheldrick, 2008)'
_diffrn_ambient_temperature 120
_diffrn_detector_type 'Bruker PHOTON 100 CMOS'
_diffrn_measured_fraction_theta_full 0.999
_diffrn_measured_fraction_theta_max 0.998
_diffrn_measurement_device '3-circle area detector diffractometer'
_diffrn_measurement_device_type 'Bruker D8 Venture'
_diffrn_measurement_method '\f and \w scans'
_diffrn_radiation_monochromator 'focusing mirrors'
_diffrn_radiation_probe x-ray
_diffrn_radiation_type MoK\a
_diffrn_radiation_wavelength 0.71073
_diffrn_reflns_av_R_equivalents 0.0242
_diffrn_reflns_av_unetI/netI 0.0215
_diffrn_reflns_Laue_measured_fraction_full 0.999
_diffrn_reflns_Laue_measured_fraction_max 0.998
_diffrn_reflns_limit_h_max 14
_diffrn_reflns_limit_h_min -14
_diffrn_reflns_limit_k_max 15
_diffrn_reflns_limit_k_min -15
_diffrn_reflns_limit_l_max 17
_diffrn_reflns_limit_l_min -17
_diffrn_reflns_number 27452
_diffrn_reflns_point_group_measured_fraction_full 0.999
_diffrn_reflns_point_group_measured_fraction_max 0.998
_diffrn_reflns_theta_full 30.000
_diffrn_reflns_theta_max 30.119
_diffrn_reflns_theta_min 2.180
_diffrn_source 'ImuS microsource'
_diffrn_standards_number 0
_exptl_absorpt_coefficient_mu 0.146
_exptl_absorpt_correction_T_max 1.0000
_exptl_absorpt_correction_T_min 0.9701
_exptl_absorpt_correction_type multi-scan
_exptl_absorpt_process_details
;
SADABS-2014/4 (Bruker,2014/4) was used for absorption correction.
wR2(int) was 0.0750 before and 0.0378 after correction.
The Ratio of minimum to maximum transmission is 0.9701.
The \l/2 correction factor is 0.00150.
;
_exptl_crystal_colour colourless
_exptl_crystal_colour_primary colourless
_exptl_crystal_density_diffrn 1.565
_exptl_crystal_description block
_exptl_crystal_F_000 584
_exptl_crystal_recrystallization_method 'Re-crystallisation from solvent: CDCl3'
_exptl_crystal_size_max 0.332
_exptl_crystal_size_mid 0.224
_exptl_crystal_size_min 0.2
_refine_diff_density_max 0.455
_refine_diff_density_min -0.217
_refine_diff_density_rms 0.049
_refine_ls_extinction_coef 0.0054(13)
_refine_ls_extinction_expression Fc^*^=kFc[1+0.001xFc^2^\l^3^/sin(2\q)]^-1/4^
_refine_ls_extinction_method 'SHELXL-2014/7 (Sheldrick, 2014)'
_refine_ls_goodness_of_fit_ref 1.034
_refine_ls_hydrogen_treatment mixed
_refine_ls_matrix_type full
_refine_ls_number_parameters 379
_refine_ls_number_reflns 7267
_refine_ls_number_restraints 0
_refine_ls_restrained_S_all 1.034
_refine_ls_R_factor_all 0.0432
_refine_ls_R_factor_gt 0.0358
_refine_ls_shift/su_max 0.000
_refine_ls_shift/su_mean 0.000
_refine_ls_structure_factor_coef Fsqd
_refine_ls_weighting_details 'w=1/[\s^2^(Fo^2^)+(0.0490P)^2^+0.4680P] where P=(Fo^2^+2Fc^2^)/3'
_refine_ls_weighting_scheme calc
_refine_ls_wR_factor_gt 0.0954
_refine_ls_wR_factor_ref 0.1003
_reflns_Friedel_coverage 0.000
_reflns_number_gt 6223
_reflns_number_total 7267
_reflns_threshold_expression 'I > 2\s(I)'
_cod_data_source_file c7sc03595k2.cif
_cod_data_source_block 10a_15srv091
_cod_depositor_comments
;
The following automatic conversions were performed:

'_diffrn_radiation_probe' value 'X-ray' changed to 'x-ray' according
to
/home/data/users/saulius/crontab/automatic-downloads/rss-feeds/RSC/lib/dictionaries/cif_core.dic
dictionary named 'cif_core.dic' version 2.4.2 from 2011-04-26.

Automatic conversion script
Id: cif_fix_values 4973 2017-02-22 13:04:09Z antanas 

 Adding full bibliography for 1548566--1548579.cif.
;
_cod_database_code 1548574
_shelx_space_group_comment
;
The symmetry employed for this shelxl refinement is uniquely defined
by the following loop, which should always be used as a source of
symmetry information in preference to the above space-group names.
They are only intended as comments.
;
_shelx_estimated_absorpt_t_max 0.971
_shelx_estimated_absorpt_t_min 0.953
_computing.bruker_data_scaling 'SADABS V2012/1 (Bruker AXS Inc.)'

_olex2_refinement_description
;
1. Fixed Uiso
 At 1.2 times of:
  All C(H) groups, All C(H,H) groups
2.a Secondary CH2 refined with riding coordinates:
 C19(H19A,H19B)
2.b Aromatic/amide H refined with riding coordinates:
 C2(H2), C6(H6), C8(H8), C12(H12), C14(H14), C18(H18), C21(H21), C22(H22),
 C23(H23), C24(H24), C25(H25)
;
_shelx_shelxl_version_number 2014/7
_olex2_submission_special_instructions 'No special instructions were received'

loop_
_space_group_symop_operation_xyz
'x, y, z'
'-x, -y, -z'

loop_
_atom_site_label
_atom_site_type_symbol
_atom_site_fract_x
_atom_site_fract_y
_atom_site_fract_z
_atom_site_U_iso_or_equiv
_atom_site_adp_type
_atom_site_occupancy
_atom_site_site_symmetry_order
_atom_site_calc_flag
_atom_site_refinement_flags_posn
F1 F 0.05535(9) 0.30024(8) 0.74980(7) 0.03254(18) Uani 1 1 d .
F2 F 0.09409(8) 0.55845(7) 0.82722(6) 0.02758(16) Uani 1 1 d .
F3 F 0.18335(8) 0.69424(6) 0.70887(7) 0.02490(15) Uani 1 1 d .
F4 F 0.13661(8) 0.67065(7) 0.07296(7) 0.02614(16) Uani 1 1 d .
F5 F 0.37277(8) 0.71619(8) 0.02962(7) 0.03052(17) Uani 1 1 d .
F6 F 0.59218(8) 0.61493(9) 0.12185(8) 0.03329(19) Uani 1 1 d .
F7 F 0.82316(8) 0.06711(8) 0.36471(8) 0.03233(18) Uani 1 1 d .
F8 F 0.88830(7) 0.02064(7) 0.57816(8) 0.02930(17) Uani 1 1 d .
F9 F 0.73125(8) 0.07663(8) 0.71143(7) 0.03067(17) Uani 1 1 d .
O1 O 0.22367(8) 0.38538(7) 0.34033(7) 0.01451(14) Uani 1 1 d .
O2 O 0.44626(8) 0.34003(8) 0.35271(7) 0.01824(15) Uani 1 1 d .
O3 O 0.31740(7) 0.23529(7) 0.43992(7) 0.01471(14) Uani 1 1 d .
N N 0.06059(9) 0.18549(8) 0.30460(8) 0.01349(16) Uani 1 1 d .
H1N H 0.0485(16) 0.1287(15) 0.3366(14) 0.023(4) Uiso 1 1 d .
H2N H -0.0177(17) 0.2150(15) 0.2936(14) 0.027(4) Uiso 1 1 d .
C1 C 0.16869(10) 0.37038(9) 0.52173(9) 0.01341(17) Uani 1 1 d .
C2 C 0.12499(12) 0.30157(10) 0.58670(10) 0.01799(19) Uani 1 1 d .
H2 H 0.1132 0.2109 0.5611 0.022 Uiso 1 1 calc R
C3 C 0.09910(12) 0.36495(11) 0.68741(10) 0.0201(2) Uani 1 1 d .
C4 C 0.11813(11) 0.49692(11) 0.72839(10) 0.0185(2) Uani 1 1 d .
C5 C 0.16290(10) 0.56422(10) 0.66542(10) 0.01656(19) Uani 1 1 d .
C6 C 0.18674(10) 0.50397(10) 0.56273(9) 0.01490(18) Uani 1 1 d .
H6 H 0.2153 0.5529 0.5200 0.018 Uiso 1 1 calc R
C7 C 0.35077(10) 0.49021(9) 0.23885(9) 0.01433(18) Uani 1 1 d .
C8 C 0.23670(11) 0.54296(10) 0.18952(9) 0.01590(18) Uani 1 1 d .
H8 H 0.1536 0.5267 0.2040 0.019 Uiso 1 1 calc R
C9 C 0.24482(11) 0.61828(10) 0.12003(10) 0.01736(19) Uani 1 1 d .
C10 C 0.36477(12) 0.64300(11) 0.09740(10) 0.0198(2) Uani 1 1 d .
C11 C 0.47714(11) 0.59083(11) 0.14626(11) 0.0206(2) Uani 1 1 d .
C12 C 0.47210(11) 0.51531(10) 0.21628(10) 0.01772(19) Uani 1 1 d .
H12 H 0.5506 0.4804 0.2491 0.021 Uiso 1 1 calc R
C13 C 0.55568(10) 0.18973(9) 0.45864(9) 0.01515(18) Uani 1 1 d .
C14 C 0.63642(11) 0.15894(10) 0.39019(10) 0.0186(2) Uani 1 1 d .
H14 H 0.6165 0.1784 0.3164 0.022 Uiso 1 1 calc R
C15 C 0.74500(11) 0.10019(11) 0.43022(11) 0.0208(2) Uani 1 1 d .
C16 C 0.77825(11) 0.07390(10) 0.53888(11) 0.0203(2) Uani 1 1 d .
C17 C 0.69808(12) 0.10392(10) 0.60626(10) 0.0195(2) Uani 1 1 d .
C18 C 0.58654(11) 0.15995(10) 0.56692(10) 0.01720(19) Uani 1 1 d .
H18 H 0.5309 0.1783 0.6132 0.021 Uiso 1 1 calc R
C19 C 0.05553(11) 0.11908(10) 0.17833(9) 0.0183(2) Uani 1 1 d .
H19A H 0.1339 0.0748 0.1868 0.022 Uiso 1 1 calc R
H19B H 0.0692 0.1835 0.1400 0.022 Uiso 1 1 calc R
C20 C -0.08629(11) 0.02250(10) 0.09598(9) 0.01594(19) Uani 1 1 d .
C21 C -0.10510(13) -0.10401(11) 0.09277(10) 0.0213(2) Uani 1 1 d .
H21 H -0.0261 -0.1315 0.1384 0.026 Uiso 1 1 calc R
C22 C -0.23903(14) -0.19022(12) 0.02304(11) 0.0276(2) Uani 1 1 d .
H22 H -0.2516 -0.2764 0.0213 0.033 Uiso 1 1 calc R
C23 C -0.35430(13) -0.15041(13) -0.04392(12) 0.0310(3) Uani 1 1 d .
H23 H -0.4460 -0.2092 -0.0911 0.037 Uiso 1 1 calc R
C24 C -0.33588(13) -0.02495(13) -0.04208(12) 0.0310(3) Uani 1 1 d .
H24 H -0.4148 0.0021 -0.0884 0.037 Uiso 1 1 calc R
C25 C -0.20198(12) 0.06130(11) 0.02748(11) 0.0233(2) Uani 1 1 d .
H25 H -0.1895 0.1471 0.0282 0.028 Uiso 1 1 calc R
B1 B 0.20218(11) 0.29962(10) 0.40495(10) 0.01291(19) Uani 1 1 d .
B2 B 0.33838(12) 0.40152(10) 0.31451(10) 0.0143(2) Uani 1 1 d .
B3 B 0.43215(12) 0.25759(11) 0.41550(10) 0.0144(2) Uani 1 1 d .

loop_
_atom_site_aniso_label
_atom_site_aniso_U_11
_atom_site_aniso_U_22
_atom_site_aniso_U_33
_atom_site_aniso_U_23
_atom_site_aniso_U_13
_atom_site_aniso_U_12
F1 0.0479(5) 0.0316(4) 0.0259(4) 0.0127(3) 0.0243(3) 0.0024(3)
F2 0.0257(3) 0.0330(4) 0.0212(3) -0.0004(3) 0.0153(3) 0.0044(3)
F3 0.0260(3) 0.0154(3) 0.0339(4) 0.0032(3) 0.0166(3) 0.0077(3)
F4 0.0275(3) 0.0338(4) 0.0302(4) 0.0221(3) 0.0143(3) 0.0199(3)
F5 0.0299(4) 0.0386(4) 0.0364(4) 0.0305(4) 0.0149(3) 0.0094(3)
F6 0.0178(3) 0.0540(5) 0.0430(4) 0.0340(4) 0.0166(3) 0.0076(3)
F7 0.0273(4) 0.0394(4) 0.0497(5) 0.0230(4) 0.0281(4) 0.0194(3)
F8 0.0182(3) 0.0253(3) 0.0463(4) 0.0196(3) 0.0082(3) 0.0125(3)
F9 0.0348(4) 0.0351(4) 0.0241(4) 0.0194(3) 0.0060(3) 0.0149(3)
O1 0.0149(3) 0.0153(3) 0.0176(3) 0.0092(3) 0.0082(3) 0.0060(3)
O2 0.0138(3) 0.0237(4) 0.0249(4) 0.0161(3) 0.0100(3) 0.0077(3)
O3 0.0134(3) 0.0167(3) 0.0181(3) 0.0098(3) 0.0074(3) 0.0065(3)
N 0.0136(4) 0.0147(4) 0.0138(4) 0.0053(3) 0.0072(3) 0.0043(3)
C1 0.0113(4) 0.0152(4) 0.0129(4) 0.0052(3) 0.0040(3) 0.0035(3)
C2 0.0222(5) 0.0160(4) 0.0164(4) 0.0062(4) 0.0088(4) 0.0036(4)
C3 0.0208(5) 0.0242(5) 0.0161(5) 0.0083(4) 0.0091(4) 0.0015(4)
C4 0.0141(4) 0.0247(5) 0.0143(4) 0.0024(4) 0.0068(4) 0.0042(4)
C5 0.0120(4) 0.0146(4) 0.0201(5) 0.0029(4) 0.0057(4) 0.0044(3)
C6 0.0117(4) 0.0161(4) 0.0178(4) 0.0070(4) 0.0059(3) 0.0049(3)
C7 0.0142(4) 0.0142(4) 0.0143(4) 0.0062(3) 0.0052(3) 0.0024(3)
C8 0.0157(4) 0.0177(4) 0.0168(4) 0.0077(4) 0.0080(4) 0.0051(4)
C9 0.0177(4) 0.0190(5) 0.0173(5) 0.0093(4) 0.0063(4) 0.0081(4)
C10 0.0214(5) 0.0211(5) 0.0194(5) 0.0129(4) 0.0076(4) 0.0034(4)
C11 0.0144(4) 0.0274(5) 0.0232(5) 0.0143(4) 0.0083(4) 0.0021(4)
C12 0.0132(4) 0.0219(5) 0.0197(5) 0.0114(4) 0.0058(4) 0.0039(4)
C13 0.0114(4) 0.0151(4) 0.0188(5) 0.0074(4) 0.0050(3) 0.0032(3)
C14 0.0155(4) 0.0211(5) 0.0240(5) 0.0123(4) 0.0097(4) 0.0065(4)
C15 0.0149(4) 0.0206(5) 0.0316(6) 0.0110(4) 0.0130(4) 0.0063(4)
C16 0.0127(4) 0.0153(4) 0.0310(6) 0.0109(4) 0.0045(4) 0.0054(4)
C17 0.0191(5) 0.0175(5) 0.0188(5) 0.0094(4) 0.0025(4) 0.0041(4)
C18 0.0164(4) 0.0165(4) 0.0179(5) 0.0068(4) 0.0057(4) 0.0044(4)
C19 0.0173(4) 0.0214(5) 0.0139(4) 0.0021(4) 0.0087(4) 0.0008(4)
C20 0.0174(4) 0.0177(4) 0.0124(4) 0.0038(3) 0.0075(4) 0.0029(4)
C21 0.0262(5) 0.0201(5) 0.0173(5) 0.0082(4) 0.0080(4) 0.0048(4)
C22 0.0353(6) 0.0208(5) 0.0226(5) 0.0066(4) 0.0116(5) -0.0030(5)
C23 0.0226(6) 0.0327(6) 0.0245(6) 0.0022(5) 0.0061(5) -0.0072(5)
C24 0.0195(5) 0.0351(7) 0.0279(6) 0.0065(5) 0.0023(4) 0.0066(5)
C25 0.0236(5) 0.0206(5) 0.0217(5) 0.0064(4) 0.0058(4) 0.0066(4)
B1 0.0126(4) 0.0135(4) 0.0145(5) 0.0063(4) 0.0063(4) 0.0041(4)
B2 0.0139(5) 0.0139(5) 0.0148(5) 0.0062(4) 0.0052(4) 0.0030(4)
B3 0.0127(4) 0.0151(5) 0.0155(5) 0.0066(4) 0.0050(4) 0.0041(4)

loop_
_atom_type_symbol
_atom_type_description
_atom_type_scat_dispersion_real
_atom_type_scat_dispersion_imag
_atom_type_scat_source
C C 0.0033 0.0016 'International Tables Vol C Tables 4.2.6.8 and 6.1.1.4'
H H 0.0000 0.0000 'International Tables Vol C Tables 4.2.6.8 and 6.1.1.4'
B B 0.0013 0.0007 'International Tables Vol C Tables 4.2.6.8 and 6.1.1.4'
N N 0.0061 0.0033 'International Tables Vol C Tables 4.2.6.8 and 6.1.1.4'
O O 0.0106 0.0060 'International Tables Vol C Tables 4.2.6.8 and 6.1.1.4'
F F 0.0171 0.0103 'International Tables Vol C Tables 4.2.6.8 and 6.1.1.4'

loop_
_exptl_crystal_face_index_h
_exptl_crystal_face_index_k
_exptl_crystal_face_index_l
_exptl_crystal_face_perp_dist
0.00 0.00 -1.00 0.0990
0.00 0.00 1.00 0.0850
-2.00 2.00 1.00 0.0840
0.00 1.00 -1.00 0.1000
0.00 -1.00 1.00 0.0880
1.00 1.00 -2.00 0.1080
1.00 0.00 -1.00 0.1050
-1.00 0.00 1.00 0.0920
-2.00 1.00 0.00 0.0990
2.00 -1.00 0.00 0.1180
2.00 -1.00 -1.00 0.1000
2.00 0.00 -1.00 0.1150
-2.00 2.00 -1.00 0.0870
0.00 -2.00 -1.00 0.1600
1.00 0.00 -2.00 0.0970
0.00 2.00 -1.00 0.1250

loop_
_geom_angle_atom_site_label_1
_geom_angle_atom_site_label_2
_geom_angle_atom_site_label_3
_geom_angle
B2 O1 B1 122.50(8)
B3 O2 B2 118.78(8)
B3 O3 B1 121.73(8)
C19 N B1 117.43(8)
C2 C1 B1 121.60(9)
C6 C1 C2 118.38(9)
C6 C1 B1 120.00(8)
C3 C2 C1 120.33(10)
F1 C3 C2 121.11(10)
F1 C3 C4 117.68(10)
C2 C3 C4 121.21(10)
F2 C4 C3 121.04(10)
F2 C4 C5 120.71(10)
C5 C4 C3 118.24(9)
F3 C5 C4 117.16(9)
F3 C5 C6 120.63(9)
C4 C5 C6 122.21(9)
C5 C6 C1 119.60(9)
C8 C7 B2 119.58(9)
C12 C7 C8 118.98(9)
C12 C7 B2 121.41(9)
C9 C8 C7 120.11(9)
F4 C9 C8 120.81(9)
F4 C9 C10 118.22(9)
C8 C9 C10 120.97(9)
F5 C10 C9 121.04(10)
F5 C10 C11 120.20(10)
C11 C10 C9 118.76(9)
F6 C11 C10 117.74(9)
F6 C11 C12 120.71(10)
C12 C11 C10 121.54(10)
C11 C12 C7 119.64(9)
C14 C13 C18 119.23(9)
C14 C13 B3 120.66(9)
C18 C13 B3 120.11(9)
C15 C14 C13 119.69(10)
F7 C15 C14 121.03(10)
F7 C15 C16 117.78(10)
C14 C15 C16 121.19(10)
F8 C16 C15 119.91(10)
F8 C16 C17 121.01(10)
C15 C16 C17 119.07(9)
F9 C17 C16 118.26(9)
F9 C17 C18 120.70(10)
C18 C17 C16 121.04(10)
C17 C18 C13 119.74(10)
N C19 C20 109.94(8)
C21 C20 C19 120.63(10)
C25 C20 C19 119.82(10)
C25 C20 C21 119.46(10)
C22 C21 C20 120.21(11)
C23 C22 C21 120.00(11)
C24 C23 C22 120.04(11)
C23 C24 C25 120.02(12)
C20 C25 C24 120.27(11)
O1 B1 O3 113.59(8)
O1 B1 N 105.84(8)
O1 B1 C1 111.96(8)
O3 B1 N 105.59(8)
O3 B1 C1 112.07(8)
C1 B1 N 107.18(7)
O1 B2 O2 121.31(9)
O1 B2 C7 119.71(9)
O2 B2 C7 118.98(9)
O2 B3 C13 118.00(9)
O3 B3 O2 122.03(9)
O3 B3 C13 119.97(9)

loop_
_geom_bond_atom_site_label_1
_geom_bond_atom_site_label_2
_geom_bond_distance
F1 C3 1.3464(12)
F2 C4 1.3425(12)
F3 C5 1.3580(12)
F4 C9 1.3460(12)
F5 C10 1.3401(12)
F6 C11 1.3486(12)
F7 C15 1.3509(13)
F8 C16 1.3464(11)
F9 C17 1.3461(12)
O1 B1 1.4544(12)
O1 B2 1.3446(13)
O2 B2 1.3885(13)
O2 B3 1.3874(13)
O3 B1 1.4612(12)
O3 B3 1.3428(13)
N C19 1.4982(13)
N B1 1.6239(14)
C1 C2 1.4036(14)
C1 C6 1.3983(13)
C1 B1 1.6117(14)
C2 C3 1.3786(15)
C3 C4 1.3798(16)
C4 C5 1.3768(15)
C5 C6 1.3774(14)
C7 C8 1.4000(13)
C7 C12 1.3986(14)
C7 B2 1.5655(14)
C8 C9 1.3764(14)
C9 C10 1.3848(15)
C10 C11 1.3815(15)
C11 C12 1.3769(14)
C13 C14 1.3968(14)
C13 C18 1.3986(14)
C13 B3 1.5690(14)
C14 C15 1.3772(14)
C15 C16 1.3803(16)
C16 C17 1.3805(16)
C17 C18 1.3785(14)
C19 C20 1.5041(14)
C20 C21 1.3917(15)
C20 C25 1.3893(15)
C21 C22 1.3897(16)
C22 C23 1.3859(19)
C23 C24 1.385(2)
C24 C25 1.3895(17)

loop_
_geom_hbond_atom_site_label_D
_geom_hbond_atom_site_label_H
_geom_hbond_atom_site_label_A
_geom_hbond_distance_DH
_geom_hbond_distance_HA
_geom_hbond_distance_DA
_geom_hbond_angle_DHA
_geom_hbond_site_symmetry_A
N H1N F7 0.857(16) 2.530(15) 3.0790(11) 122.7(12) 1_455
N H1N F8 0.857(16) 2.252(16) 3.0497(11) 154.9(14) 2_656
N H2N F3 0.892(16) 2.092(16) 2.9779(11) 172.0(14) 2_566
